data_4066191
loop_
_publ_author_name
'Liu, Zhizhou'
'Gao, Wei'
'Zhang, Jingshun'
'Cui, Dongmei'
'Wu, Qiaolin'
'Mu, Ying'

_publ_section_title
;
 Bis(imino)aryl NCN Pincer Aluminum and Zinc Complexes: Synthesis,
 Characterization, and Catalysis onl-Lactide Polymerization
;
_journal_issue 22
_journal_name_full Organometallics
_journal_page_first 5783
_journal_paper_doi 10.1021/om100344p
_journal_volume 29
_journal_year 2010
_chemical_formula_sum 'C48 H46 N4 Zn'
_chemical_formula_weight 744.26
_chemical_name_systematic
; 
 ? 
;
_space_group_IT_number 14
_symmetry_space_group_name_Hall '-P 2ybc'
_symmetry_space_group_name_H-M 'P 1 21/c 1'
_atom_sites_solution_hydrogens geom
_atom_sites_solution_primary direct
_atom_sites_solution_secondary difmap
_audit_creation_method SHELXL-97
_cell_angle_alpha 90.00
_cell_angle_beta 92.151(2)
_cell_angle_gamma 90.00
_cell_formula_units_Z 8
_cell_length_a 17.206(2)
_cell_length_b 26.647(3)
_cell_length_c 18.022(2)
_cell_measurement_temperature 185(2)
_cell_volume 8257.1(16)
_computing_structure_refinement 'SHELXL-97 (Sheldrick, 1997)'
_computing_structure_solution 'SHELXS-97 (Sheldrick, 1990)'
_diffrn_ambient_temperature 185(2)
_diffrn_measured_fraction_theta_full 0.994
_diffrn_measured_fraction_theta_max 0.994
_diffrn_radiation_monochromator graphite
_diffrn_radiation_source 'fine-focus sealed tube'
_diffrn_radiation_type MoK\a
_diffrn_radiation_wavelength 0.71073
_diffrn_reflns_av_R_equivalents 0.0711
_diffrn_reflns_av_sigmaI/netI 0.1034
_diffrn_reflns_limit_h_max 20
_diffrn_reflns_limit_h_min -21
_diffrn_reflns_limit_k_max 30
_diffrn_reflns_limit_k_min -32
_diffrn_reflns_limit_l_max 19
_diffrn_reflns_limit_l_min -22
_diffrn_reflns_number 46157
_diffrn_reflns_theta_full 26.04
_diffrn_reflns_theta_max 26.04
_diffrn_reflns_theta_min 1.36
_exptl_absorpt_coefficient_mu 0.632
_exptl_absorpt_correction_T_max 0.9395
_exptl_absorpt_correction_T_min 0.9338
_exptl_crystal_density_diffrn 1.197
_exptl_crystal_density_method 'not measured'
_exptl_crystal_F_000 3136
_exptl_crystal_size_max 0.11
_exptl_crystal_size_mid 0.10
_exptl_crystal_size_min 0.10
_refine_diff_density_max 1.426
_refine_diff_density_min -0.421
_refine_diff_density_rms 0.112
_refine_ls_extinction_method none
_refine_ls_goodness_of_fit_ref 0.987
_refine_ls_hydrogen_treatment mixed
_refine_ls_matrix_type full
_refine_ls_number_parameters 971
_refine_ls_number_reflns 16208
_refine_ls_number_restraints 0
_refine_ls_restrained_S_all 0.987
_refine_ls_R_factor_all 0.1538
_refine_ls_R_factor_gt 0.0755
_refine_ls_shift/su_max 0.001
_refine_ls_shift/su_mean 0.000
_refine_ls_structure_factor_coef Fsqd
_refine_ls_weighting_details 'calc w=1/[\s^2^(Fo^2^)+(0.1059P)^2^+0.0000P] where P=(Fo^2^+2Fc^2^)/3'
_refine_ls_weighting_scheme calc
_refine_ls_wR_factor_gt 0.1778
_refine_ls_wR_factor_ref 0.2230
_reflns_number_gt 8170
_reflns_number_total 16208
_reflns_threshold_expression >2sigma(I)
_cod_data_source_file om100344p_si_001.cif
_cod_data_source_block complex_6
_cod_original_cell_volume 8256.9(17)
_cod_database_code 4066191

loop_
_symmetry_equiv_pos_as_xyz
'x, y, z'
'-x, y+1/2, -z+1/2'
'-x, -y, -z'
'x, -y-1/2, z-1/2'

loop_
_atom_site_label
_atom_site_type_symbol
_atom_site_fract_x
_atom_site_fract_y
_atom_site_fract_z
_atom_site_U_iso_or_equiv
_atom_site_adp_type
_atom_site_occupancy
_atom_site_symmetry_multiplicity
_atom_site_calc_flag
_atom_site_refinement_flags
Zn2 Zn 0.49796(3) 0.28560(2) 0.25270(3) 0.03305(19) Uani 1 1 d .
Zn1 Zn 0.01595(3) 0.46314(2) 0.25529(3) 0.03031(18) Uani 1 1 d .
C26 C -0.0566(2) 0.46748(17) 0.3929(2) 0.0276(10) Uani 1 1 d .
C2 C 0.0659(2) 0.46520(17) 0.1077(3) 0.0287(11) Uani 1 1 d .
C78 C 0.5671(3) 0.28275(17) 0.1131(3) 0.0311(11) Uani 1 1 d .
C54 C 0.4441(2) 0.28202(18) 0.3992(3) 0.0302(11) Uani 1 1 d .
C25 C -0.0661(2) 0.48695(17) 0.3210(3) 0.0281(11) Uani 1 1 d .
C1 C 0.0791(2) 0.49019(17) 0.1747(2) 0.0273(11) Uani 1 1 d .
C73 C 0.5797(2) 0.26302(17) 0.1850(2) 0.0271(11) Uani 1 1 d .
C49 C 0.4334(2) 0.25687(17) 0.3312(2) 0.0266(10) Uani 1 1 d .
N8 N 0.4683(2) 0.33490(14) 0.1605(2) 0.0325(9) Uani 1 1 d .
N5 N 0.5237(2) 0.34281(14) 0.3410(2) 0.0324(9) Uani 1 1 d .
C7 C 0.0180(3) 0.41914(17) 0.1093(3) 0.0319(11) Uani 1 1 d .
H7 H 0.0093 0.4004 0.0650 0.038 Uiso 1 1 calc R
C79 C 0.5081(3) 0.32262(17) 0.1049(3) 0.0303(11) Uani 1 1 d .
H79 H 0.4997 0.3391 0.0585 0.036 Uiso 1 1 calc R
C27 C -0.1005(3) 0.48268(19) 0.4517(3) 0.0369(12) Uani 1 1 d .
H27 H -0.0918 0.4684 0.4996 0.044 Uiso 1 1 calc R
C29 C -0.1704(3) 0.53901(18) 0.3693(3) 0.0401(13) Uani 1 1 d .
H29 H -0.2098 0.5635 0.3607 0.048 Uiso 1 1 calc R
N3 N 0.0437(2) 0.41444(14) 0.3491(2) 0.0302(9) Uani 1 1 d .
C75 C 0.6810(3) 0.21145(17) 0.1334(3) 0.0371(12) Uani 1 1 d .
H75 H 0.7206 0.1869 0.1406 0.045 Uiso 1 1 calc R
C6 C 0.1257(3) 0.53352(18) 0.1717(3) 0.0355(12) Uani 1 1 d .
C50 C 0.3861(3) 0.21375(18) 0.3323(3) 0.0346(12) Uani 1 1 d .
C30 C -0.1249(3) 0.52289(18) 0.3099(3) 0.0326(11) Uani 1 1 d .
N2 N 0.1255(3) 0.55266(16) 0.3019(2) 0.0465(12) Uani 1 1 d .
C74 C 0.6385(3) 0.22730(18) 0.1941(3) 0.0329(11) Uani 1 1 d .
N1 N -0.0116(2) 0.40417(14) 0.1686(2) 0.0291(9) Uani 1 1 d .
C52 C 0.3657(3) 0.2233(2) 0.4630(3) 0.0449(14) Uani 1 1 d .
H52 H 0.3429 0.2119 0.5071 0.054 Uiso 1 1 calc R
C4 C 0.1419(3) 0.5233(2) 0.0396(3) 0.0459(14) Uani 1 1 d .
H4 H 0.1635 0.5342 -0.0054 0.055 Uiso 1 1 calc R
C32 C -0.1371(3) 0.54328(18) 0.2346(3) 0.0363(12) Uani 1 1 d .
H32 H -0.1049 0.5309 0.1970 0.044 Uiso 1 1 calc R
C76 C 0.6660(3) 0.23092(19) 0.0637(3) 0.0413(13) Uani 1 1 d .
H76 H 0.6951 0.2197 0.0231 0.050 Uiso 1 1 calc R
N6 N 0.3876(2) 0.19455(15) 0.2026(2) 0.0410(11) Uani 1 1 d .
C28 C -0.1578(3) 0.5193(2) 0.4395(3) 0.0438(14) Uani 1 1 d .
H28 H -0.1879 0.5306 0.4794 0.053 Uiso 1 1 calc R
C31 C 0.0020(3) 0.42775(17) 0.4028(3) 0.0317(11) Uani 1 1 d .
H31 H 0.0090 0.4118 0.4497 0.038 Uiso 1 1 calc R
C33 C 0.0939(3) 0.3717(2) 0.3565(3) 0.0413(13) Uani 1 1 d .
C57 C 0.3642(3) 0.16147(18) 0.1418(3) 0.0360(12) Uani 1 1 d .
C81 C 0.7037(4) 0.1610(2) 0.3661(3) 0.0517(15) Uani 1 1 d .
C3 C 0.0957(3) 0.48070(19) 0.0407(3) 0.0380(12) Uani 1 1 d .
H3 H 0.0846 0.4624 -0.0037 0.046 Uiso 1 1 calc R
C77 C 0.6087(3) 0.26674(18) 0.0525(3) 0.0351(12) Uani 1 1 d .
H77 H 0.5979 0.2802 0.0044 0.042 Uiso 1 1 calc R
C5 C 0.1563(3) 0.5497(2) 0.1041(3) 0.0471(14) Uani 1 1 d .
H5 H 0.1873 0.5791 0.1033 0.057 Uiso 1 1 calc R
C8 C 0.1455(3) 0.56382(19) 0.2376(3) 0.0440(13) Uani 1 1 d .
H8 H 0.1751 0.5935 0.2314 0.053 Uiso 1 1 calc R
C41 C -0.1908(3) 0.5920(2) 0.1408(3) 0.0443(14) Uani 1 1 d .
N4 N -0.1870(3) 0.57582(17) 0.2163(2) 0.0516(12) Uani 1 1 d .
C21 C 0.1100(4) 0.6446(2) 0.4547(3) 0.0531(16) Uani 1 1 d .
H21 H 0.0721 0.6665 0.4740 0.064 Uiso 1 1 calc R
C18 C 0.2222(3) 0.5838(2) 0.3954(4) 0.0568(17) Uani 1 1 d .
C22 C 0.0908(3) 0.6163(2) 0.3914(3) 0.0463(14) Uani 1 1 d .
N7 N 0.7016(3) 0.17558(16) 0.2891(2) 0.0486(12) Uani 1 1 d .
C80 C 0.6519(3) 0.20755(18) 0.2713(3) 0.0374(12) Uani 1 1 d .
H80 H 0.6203 0.2203 0.3091 0.045 Uiso 1 1 calc R
C53 C 0.4115(3) 0.26629(19) 0.4645(3) 0.0377(12) Uani 1 1 d .
H53 H 0.4202 0.2845 0.5093 0.045 Uiso 1 1 calc R
C56 C 0.4923(3) 0.32770(18) 0.3995(3) 0.0316(11) Uani 1 1 d .
H56 H 0.5000 0.3462 0.4442 0.038 Uiso 1 1 calc R
C65 C 0.5649(3) 0.38978(19) 0.3426(3) 0.0380(12) Uani 1 1 d .
C43 C -0.1446(4) 0.6452(2) 0.0438(3) 0.0522(15) Uani 1 1 d .
H43 H -0.1088 0.6692 0.0262 0.063 Uiso 1 1 calc R
C42 C -0.1353(3) 0.6266(2) 0.1159(3) 0.0495(14) Uani 1 1 d .
C85 C 0.6533(4) 0.1105(3) 0.4631(4) 0.070(2) Uani 1 1 d .
H85 H 0.6158 0.0876 0.4805 0.084 Uiso 1 1 calc R
C86 C 0.6458(4) 0.1285(2) 0.3912(3) 0.0545(16) Uani 1 1 d .
C61 C 0.3981(3) 0.10127(19) 0.0497(3) 0.0407(13) Uani 1 1 d .
H61 H 0.4350 0.0789 0.0298 0.049 Uiso 1 1 calc R
C60 C 0.3248(3) 0.1039(2) 0.0182(3) 0.0490(15) Uani 1 1 d .
H60 H 0.3112 0.0842 -0.0242 0.059 Uiso 1 1 calc R
C62 C 0.4196(3) 0.13096(19) 0.1110(3) 0.0405(13) Uani 1 1 d .
C64 C 0.5019(3) 0.1299(2) 0.1432(4) 0.0700(19) Uani 1 1 d .
H64A H 0.5239 0.1638 0.1423 0.105 Uiso 1 1 calc R
H64B H 0.5334 0.1073 0.1137 0.105 Uiso 1 1 calc R
H64C H 0.5017 0.1178 0.1946 0.105 Uiso 1 1 calc R
C58 C 0.2877(3) 0.1634(2) 0.1112(3) 0.0454(14) Uani 1 1 d .
C15 C 0.0785(3) 0.3123(2) 0.1619(3) 0.0516(15) Uani 1 1 d .
H15A H 0.0988 0.2796 0.1781 0.077 Uiso 1 1 calc R
H15B H 0.1002 0.3386 0.1946 0.077 Uiso 1 1 calc R
H15C H 0.0933 0.3187 0.1108 0.077 Uiso 1 1 calc R
C10 C -0.0087(3) 0.3124(2) 0.1653(3) 0.0452(14) Uani 1 1 d .
C51 C 0.3537(3) 0.1976(2) 0.3982(3) 0.0457(14) Uani 1 1 d .
H51 H 0.3226 0.1681 0.3978 0.055 Uiso 1 1 calc R
C66 C 0.5213(3) 0.4347(2) 0.3434(3) 0.0436(13) Uani 1 1 d .
C70 C 0.6454(3) 0.3897(2) 0.3390(3) 0.0439(14) Uani 1 1 d .
C72 C 0.4343(3) 0.4353(2) 0.3441(3) 0.0516(15) Uani 1 1 d .
H72A H 0.4177 0.4305 0.3951 0.077 Uiso 1 1 calc R
H72B H 0.4132 0.4082 0.3125 0.077 Uiso 1 1 calc R
H72C H 0.4149 0.4677 0.3253 0.077 Uiso 1 1 calc R
C67 C 0.5628(4) 0.4799(2) 0.3416(4) 0.0647(18) Uani 1 1 d .
H67 H 0.5353 0.5108 0.3413 0.078 Uiso 1 1 calc R
C83 C 0.7670(4) 0.1584(3) 0.4841(4) 0.073(2) Uani 1 1 d .
H83 H 0.8077 0.1690 0.5175 0.088 Uiso 1 1 calc R
C87 C 0.5783(4) 0.1116(2) 0.3404(4) 0.075(2) Uani 1 1 d .
H87A H 0.5502 0.0844 0.3642 0.113 Uiso 1 1 calc R
H87B H 0.5983 0.0995 0.2934 0.113 Uiso 1 1 calc R
H87C H 0.5430 0.1398 0.3307 0.113 Uiso 1 1 calc R
C9 C -0.0515(3) 0.35663(19) 0.1690(3) 0.0347(12) Uani 1 1 d .
C14 C -0.1319(3) 0.35651(19) 0.1772(3) 0.0389(12) Uani 1 1 d .
C11 C -0.0495(3) 0.2675(2) 0.1677(3) 0.0582(16) Uani 1 1 d .
H11 H -0.0217 0.2367 0.1650 0.070 Uiso 1 1 calc R
C16 C -0.1758(3) 0.4050(2) 0.1840(3) 0.0479(14) Uani 1 1 d .
H16A H -0.2310 0.3977 0.1903 0.072 Uiso 1 1 calc R
H16B H -0.1700 0.4250 0.1390 0.072 Uiso 1 1 calc R
H16C H -0.1551 0.4237 0.2272 0.072 Uiso 1 1 calc R
C17 C 0.1479(3) 0.5856(2) 0.3632(3) 0.0464(14) Uani 1 1 d .
C20 C 0.1817(4) 0.6416(2) 0.4895(3) 0.0627(18) Uani 1 1 d .
H20 H 0.1930 0.6608 0.5330 0.075 Uiso 1 1 calc R
C13 C -0.1692(3) 0.3101(2) 0.1789(3) 0.0492(15) Uani 1 1 d .
H13 H -0.2239 0.3091 0.1837 0.059 Uiso 1 1 calc R
C47 C -0.3092(4) 0.5371(3) 0.1220(4) 0.078(2) Uani 1 1 d .
H47A H -0.2818 0.5065 0.1378 0.118 Uiso 1 1 calc R
H47B H -0.3470 0.5291 0.0816 0.118 Uiso 1 1 calc R
H47C H -0.3365 0.5513 0.1639 0.118 Uiso 1 1 calc R
C46 C -0.2512(3) 0.5750(2) 0.0949(3) 0.0493(15) Uani 1 1 d .
C45 C -0.2580(3) 0.5939(2) 0.0225(3) 0.0519(16) Uani 1 1 d .
H45 H -0.2989 0.5826 -0.0103 0.062 Uiso 1 1 calc R
C48 C -0.0675(4) 0.6434(2) 0.1645(4) 0.075(2) Uani 1 1 d .
H48A H -0.0866 0.6590 0.2096 0.112 Uiso 1 1 calc R
H48B H -0.0367 0.6679 0.1376 0.112 Uiso 1 1 calc R
H48C H -0.0350 0.6144 0.1781 0.112 Uiso 1 1 calc R
C44 C -0.2051(3) 0.6292(2) -0.0014(3) 0.0525(16) Uani 1 1 d .
H44 H -0.2110 0.6424 -0.0502 0.063 Uiso 1 1 calc R
C38 C 0.0620(4) 0.3243(2) 0.3636(3) 0.0560(16) Uani 1 1 d .
C34 C 0.1741(3) 0.3801(2) 0.3517(3) 0.0525(16) Uani 1 1 d .
C40 C -0.0250(4) 0.3144(2) 0.3631(3) 0.073(2) Uani 1 1 d .
H40A H -0.0427 0.3148 0.4142 0.109 Uiso 1 1 calc R
H40B H -0.0360 0.2814 0.3408 0.109 Uiso 1 1 calc R
H40C H -0.0524 0.3404 0.3340 0.109 Uiso 1 1 calc R
C82 C 0.7640(4) 0.1770(2) 0.4118(3) 0.0584(17) Uani 1 1 d .
C84 C 0.7121(5) 0.1247(3) 0.5086(4) 0.078(2) Uani 1 1 d .
H84 H 0.7164 0.1118 0.5577 0.093 Uiso 1 1 calc R
C59 C 0.2707(3) 0.1352(2) 0.0481(3) 0.0492(15) Uani 1 1 d .
H59 H 0.2203 0.1375 0.0249 0.059 Uiso 1 1 calc R
C63 C 0.2246(3) 0.1950(3) 0.1436(4) 0.074(2) Uani 1 1 d .
H63A H 0.1941 0.2112 0.1033 0.112 Uiso 1 1 calc R
H63B H 0.2482 0.2206 0.1762 0.112 Uiso 1 1 calc R
H63C H 0.1905 0.1736 0.1723 0.112 Uiso 1 1 calc R
C55 C 0.3673(3) 0.1834(2) 0.2656(3) 0.0417(13) Uani 1 1 d .
H55 H 0.3379 0.1536 0.2714 0.050 Uiso 1 1 calc R
C71 C 0.6898(3) 0.3407(2) 0.3373(3) 0.0507(15) Uani 1 1 d .
H71A H 0.6808 0.3216 0.3827 0.076 Uiso 1 1 calc R
H71B H 0.7455 0.3476 0.3342 0.076 Uiso 1 1 calc R
H71C H 0.6719 0.3210 0.2940 0.076 Uiso 1 1 calc R
C89 C 0.4193(3) 0.3789(2) 0.1562(3) 0.0397(13) Uani 1 1 d .
C90 C 0.4530(4) 0.4258(2) 0.1476(3) 0.0622(18) Uani 1 1 d .
C94 C 0.3400(3) 0.3721(2) 0.1690(3) 0.0495(15) Uani 1 1 d .
C19 C 0.2374(4) 0.6110(2) 0.4615(3) 0.0646(19) Uani 1 1 d .
H19 H 0.2866 0.6080 0.4868 0.077 Uiso 1 1 calc R
C23 C 0.0105(4) 0.6177(2) 0.3558(4) 0.077(2) Uani 1 1 d .
H23A H 0.0127 0.6327 0.3063 0.115 Uiso 1 1 calc R
H23B H -0.0236 0.6378 0.3865 0.115 Uiso 1 1 calc R
H23C H -0.0099 0.5834 0.3514 0.115 Uiso 1 1 calc R
C24 C 0.2858(4) 0.5550(3) 0.3628(4) 0.094(3) Uani 1 1 d .
H24A H 0.2638 0.5270 0.3336 0.140 Uiso 1 1 calc R
H24B H 0.3205 0.5419 0.4026 0.140 Uiso 1 1 calc R
H24C H 0.3152 0.5770 0.3305 0.140 Uiso 1 1 calc R
C37 C 0.1159(6) 0.2844(3) 0.3677(4) 0.095(3) Uani 1 1 d .
H37 H 0.0972 0.2511 0.3737 0.113 Uiso 1 1 calc R
C36 C 0.1938(6) 0.2919(4) 0.3635(5) 0.108(4) Uani 1 1 d .
H36 H 0.2282 0.2641 0.3654 0.130 Uiso 1 1 calc R
C35 C 0.2221(4) 0.3385(3) 0.3565(4) 0.089(3) Uani 1 1 d .
H35 H 0.2768 0.3430 0.3547 0.107 Uiso 1 1 calc R
C95 C 0.3068(3) 0.3207(2) 0.1792(3) 0.0562(16) Uani 1 1 d .
H95A H 0.2508 0.3233 0.1865 0.084 Uiso 1 1 calc R
H95B H 0.3322 0.3048 0.2227 0.084 Uiso 1 1 calc R
H95C H 0.3158 0.3004 0.1350 0.084 Uiso 1 1 calc R
C69 C 0.6842(3) 0.4359(2) 0.3389(3) 0.0602(17) Uani 1 1 d .
H69 H 0.7393 0.4366 0.3378 0.072 Uiso 1 1 calc R
C92 C 0.3250(6) 0.4621(3) 0.1586(4) 0.096(3) Uani 1 1 d .
H92 H 0.2927 0.4910 0.1603 0.116 Uiso 1 1 calc R
C68 C 0.6432(4) 0.4804(2) 0.3404(4) 0.069(2) Uani 1 1 d .
H68 H 0.6703 0.5114 0.3405 0.083 Uiso 1 1 calc R
C91 C 0.4023(6) 0.4672(3) 0.1467(4) 0.093(3) Uani 1 1 d .
H91 H 0.4226 0.4996 0.1375 0.111 Uiso 1 1 calc R
C12 C -0.1293(3) 0.2663(2) 0.1738(3) 0.0611(17) Uani 1 1 d .
H12 H -0.1560 0.2351 0.1744 0.073 Uiso 1 1 calc R
C39 C 0.2043(3) 0.4323(2) 0.3430(3) 0.0624(18) Uani 1 1 d .
H39A H 0.2609 0.4313 0.3392 0.094 Uiso 1 1 calc R
H39B H 0.1909 0.4524 0.3863 0.094 Uiso 1 1 calc R
H39C H 0.1807 0.4473 0.2980 0.094 Uiso 1 1 calc R
C93 C 0.2941(4) 0.4155(3) 0.1681(3) 0.079(2) Uani 1 1 d .
H93 H 0.2398 0.4124 0.1744 0.095 Uiso 1 1 calc R
C88 C 0.8233(4) 0.2125(3) 0.3833(4) 0.094(3) Uani 1 1 d .
H88A H 0.8463 0.1981 0.3391 0.140 Uiso 1 1 calc R
H88B H 0.8641 0.2181 0.4218 0.140 Uiso 1 1 calc R
H88C H 0.7982 0.2445 0.3703 0.140 Uiso 1 1 calc R
C96 C 0.5391(4) 0.4343(2) 0.1418(4) 0.083(2) Uani 1 1 d .
H96A H 0.5677 0.4084 0.1702 0.125 Uiso 1 1 calc R
H96B H 0.5528 0.4675 0.1618 0.125 Uiso 1 1 calc R
H96C H 0.5529 0.4326 0.0896 0.125 Uiso 1 1 calc R

loop_
_atom_site_aniso_label
_atom_site_aniso_U_11
_atom_site_aniso_U_22
_atom_site_aniso_U_33
_atom_site_aniso_U_23
_atom_site_aniso_U_13
_atom_site_aniso_U_12
Zn2 0.0405(3) 0.0367(4) 0.0223(4) 0.0000(2) 0.0063(3) -0.0002(2)
Zn1 0.0349(3) 0.0345(4) 0.0220(3) 0.0012(2) 0.0063(2) -0.0010(2)
C26 0.028(2) 0.032(3) 0.023(3) 0.000(2) 0.0035(19) -0.005(2)
C2 0.030(2) 0.030(3) 0.027(3) 0.002(2) 0.0075(19) 0.001(2)
C78 0.035(3) 0.025(3) 0.033(3) -0.001(2) 0.006(2) -0.004(2)
C54 0.027(2) 0.035(3) 0.029(3) -0.004(2) 0.004(2) 0.002(2)
C25 0.033(3) 0.026(3) 0.026(3) -0.003(2) 0.001(2) -0.001(2)
C1 0.030(2) 0.027(3) 0.025(3) 0.005(2) -0.001(2) -0.0036(19)
C73 0.030(2) 0.028(3) 0.023(3) 0.001(2) 0.004(2) -0.0048(19)
C49 0.029(2) 0.026(3) 0.025(3) 0.003(2) 0.003(2) -0.0003(19)
N8 0.038(2) 0.031(2) 0.030(2) 0.0040(18) 0.0076(18) 0.0047(18)
N5 0.033(2) 0.032(2) 0.032(2) -0.0058(18) 0.0043(18) -0.0054(17)
C7 0.035(3) 0.032(3) 0.029(3) -0.005(2) 0.000(2) -0.001(2)
C79 0.039(3) 0.029(3) 0.023(3) 0.000(2) 0.006(2) 0.001(2)
C27 0.045(3) 0.044(3) 0.022(3) 0.001(2) 0.004(2) 0.002(2)
C29 0.041(3) 0.036(3) 0.043(3) 0.005(3) 0.007(2) 0.012(2)
N3 0.028(2) 0.033(2) 0.029(2) 0.0048(18) 0.0036(17) 0.0029(17)
C75 0.034(3) 0.027(3) 0.050(4) -0.001(2) 0.006(2) 0.001(2)
C6 0.044(3) 0.030(3) 0.033(3) -0.001(2) 0.003(2) -0.012(2)
C50 0.038(3) 0.034(3) 0.031(3) -0.005(2) 0.000(2) 0.000(2)
C30 0.037(3) 0.035(3) 0.026(3) 0.002(2) 0.000(2) 0.001(2)
N2 0.061(3) 0.041(3) 0.037(3) -0.002(2) 0.003(2) -0.020(2)
C74 0.030(3) 0.035(3) 0.034(3) -0.002(2) 0.001(2) -0.008(2)
N1 0.032(2) 0.028(2) 0.027(2) -0.0015(17) 0.0048(17) -0.0022(17)
C52 0.058(3) 0.045(3) 0.032(3) 0.002(3) 0.012(3) -0.015(3)
C4 0.060(3) 0.043(3) 0.036(3) 0.004(3) 0.019(3) -0.010(3)
C32 0.038(3) 0.038(3) 0.034(3) 0.006(2) -0.002(2) 0.010(2)
C76 0.043(3) 0.040(3) 0.042(3) -0.005(3) 0.015(2) 0.004(2)
N6 0.048(3) 0.036(3) 0.039(3) -0.003(2) 0.000(2) -0.012(2)
C28 0.050(3) 0.047(3) 0.035(3) 0.003(3) 0.015(3) 0.012(3)
C31 0.033(3) 0.035(3) 0.027(3) 0.010(2) 0.001(2) -0.002(2)
C33 0.056(3) 0.044(3) 0.025(3) 0.009(2) 0.003(2) 0.020(3)
C57 0.047(3) 0.036(3) 0.025(3) 0.000(2) 0.003(2) -0.017(2)
C81 0.078(4) 0.044(4) 0.033(3) 0.004(3) 0.003(3) 0.013(3)
C3 0.046(3) 0.038(3) 0.031(3) -0.002(2) 0.006(2) 0.001(2)
C77 0.046(3) 0.034(3) 0.026(3) 0.000(2) 0.010(2) -0.003(2)
C5 0.058(3) 0.039(3) 0.045(4) 0.006(3) 0.016(3) -0.018(3)
C8 0.053(3) 0.035(3) 0.045(4) -0.001(3) 0.005(3) -0.013(3)
C41 0.066(4) 0.040(3) 0.027(3) 0.000(2) -0.003(3) 0.021(3)
N4 0.071(3) 0.052(3) 0.032(3) 0.002(2) 0.006(2) 0.021(3)
C21 0.081(4) 0.046(4) 0.033(3) -0.009(3) 0.011(3) -0.019(3)
C18 0.051(4) 0.056(4) 0.064(4) -0.003(3) 0.005(3) -0.026(3)
C22 0.069(4) 0.037(3) 0.033(3) 0.001(2) -0.005(3) -0.014(3)
N7 0.058(3) 0.042(3) 0.046(3) -0.006(2) 0.002(2) 0.011(2)
C80 0.029(3) 0.033(3) 0.050(4) 0.000(2) -0.006(2) -0.002(2)
C53 0.046(3) 0.043(3) 0.024(3) -0.004(2) 0.007(2) -0.001(2)
C56 0.037(3) 0.037(3) 0.021(3) -0.009(2) 0.003(2) -0.001(2)
C65 0.045(3) 0.036(3) 0.033(3) -0.015(2) 0.008(2) -0.010(2)
C43 0.079(4) 0.045(4) 0.033(3) 0.002(3) 0.004(3) 0.014(3)
C42 0.067(4) 0.046(4) 0.035(3) -0.001(3) -0.008(3) 0.009(3)
C85 0.098(5) 0.074(5) 0.039(4) 0.010(3) 0.014(4) 0.041(4)
C86 0.083(4) 0.045(4) 0.036(3) 0.004(3) 0.005(3) 0.018(3)
C61 0.058(3) 0.036(3) 0.029(3) 0.001(2) 0.006(2) -0.009(2)
C60 0.058(4) 0.059(4) 0.030(3) -0.008(3) 0.008(3) -0.027(3)
C62 0.053(3) 0.035(3) 0.033(3) 0.001(2) -0.001(2) -0.007(2)
C64 0.075(4) 0.058(4) 0.075(5) -0.027(3) -0.026(4) 0.017(3)
C58 0.053(3) 0.043(3) 0.040(3) -0.007(3) 0.014(3) -0.019(3)
C15 0.054(3) 0.043(4) 0.058(4) -0.007(3) 0.013(3) 0.002(3)
C10 0.053(3) 0.036(3) 0.047(4) -0.008(3) 0.013(3) -0.010(3)
C51 0.052(3) 0.040(3) 0.046(4) 0.001(3) 0.010(3) -0.012(3)
C66 0.052(3) 0.037(3) 0.043(3) -0.014(3) 0.008(3) -0.009(3)
C70 0.041(3) 0.050(4) 0.041(3) -0.018(3) 0.012(2) -0.017(3)
C72 0.049(3) 0.051(4) 0.054(4) 0.001(3) 0.005(3) 0.003(3)
C67 0.070(4) 0.035(4) 0.091(5) -0.018(3) 0.022(4) -0.007(3)
C83 0.092(5) 0.075(5) 0.052(5) -0.023(4) -0.015(4) 0.048(4)
C87 0.098(5) 0.056(4) 0.071(5) 0.016(4) -0.007(4) -0.015(4)
C9 0.038(3) 0.040(3) 0.026(3) -0.002(2) 0.006(2) -0.011(2)
C14 0.046(3) 0.042(3) 0.029(3) -0.009(2) 0.000(2) -0.014(2)
C11 0.071(4) 0.035(4) 0.069(4) -0.014(3) 0.009(3) -0.013(3)
C16 0.038(3) 0.059(4) 0.047(4) -0.009(3) 0.003(3) -0.006(3)
C17 0.072(4) 0.039(3) 0.029(3) 0.005(2) 0.004(3) -0.021(3)
C20 0.071(4) 0.078(5) 0.040(4) -0.008(3) 0.005(3) -0.036(4)
C13 0.046(3) 0.058(4) 0.044(3) -0.006(3) 0.005(3) -0.022(3)
C47 0.085(5) 0.090(6) 0.060(5) 0.017(4) 0.002(4) -0.002(4)
C46 0.063(4) 0.046(4) 0.039(3) -0.003(3) 0.001(3) 0.018(3)
C45 0.060(4) 0.063(4) 0.033(3) -0.004(3) 0.000(3) 0.023(3)
C48 0.091(5) 0.067(5) 0.064(5) 0.018(4) -0.018(4) -0.013(4)
C44 0.066(4) 0.063(4) 0.029(3) 0.006(3) 0.000(3) 0.028(3)
C38 0.094(5) 0.040(4) 0.035(3) 0.003(3) 0.009(3) 0.015(3)
C34 0.047(3) 0.083(5) 0.027(3) 0.000(3) -0.001(2) 0.030(3)
C40 0.120(6) 0.038(4) 0.062(5) -0.002(3) 0.028(4) -0.021(4)
C82 0.076(4) 0.052(4) 0.047(4) -0.012(3) -0.009(3) 0.019(3)
C84 0.106(6) 0.093(6) 0.034(4) 0.000(4) 0.006(4) 0.060(5)
C59 0.041(3) 0.067(4) 0.039(3) -0.008(3) -0.001(3) -0.024(3)
C63 0.048(4) 0.091(5) 0.084(5) -0.027(4) 0.009(3) -0.011(4)
C55 0.049(3) 0.042(3) 0.034(3) 0.006(3) 0.010(2) -0.002(2)
C71 0.037(3) 0.059(4) 0.056(4) -0.015(3) 0.002(3) -0.001(3)
C89 0.051(3) 0.040(3) 0.029(3) 0.006(2) 0.009(2) 0.016(3)
C90 0.103(5) 0.040(4) 0.045(4) 0.004(3) 0.022(4) 0.014(4)
C94 0.057(4) 0.063(4) 0.028(3) -0.001(3) 0.004(3) 0.024(3)
C19 0.057(4) 0.079(5) 0.057(4) -0.005(4) -0.002(3) -0.038(4)
C23 0.095(5) 0.057(4) 0.075(5) -0.019(4) -0.039(4) 0.018(4)
C24 0.050(4) 0.107(6) 0.123(7) -0.043(5) 0.007(4) -0.034(4)
C37 0.170(9) 0.048(5) 0.067(5) 0.008(4) 0.021(6) 0.039(5)
C36 0.151(9) 0.094(7) 0.079(6) -0.004(5) 0.002(6) 0.093(7)
C35 0.076(5) 0.132(8) 0.058(5) -0.006(5) 0.004(4) 0.068(5)
C95 0.033(3) 0.083(5) 0.052(4) 0.004(3) 0.001(3) 0.011(3)
C69 0.046(3) 0.056(4) 0.080(5) -0.020(3) 0.013(3) -0.014(3)
C92 0.145(8) 0.086(7) 0.058(5) -0.002(4) 0.005(5) 0.081(6)
C68 0.061(4) 0.042(4) 0.106(6) -0.016(4) 0.022(4) -0.024(3)
C91 0.161(8) 0.052(5) 0.066(5) 0.012(4) 0.021(5) 0.034(5)
C12 0.064(4) 0.046(4) 0.073(5) -0.013(3) 0.010(3) -0.029(3)
C39 0.037(3) 0.103(6) 0.048(4) 0.001(4) 0.002(3) 0.005(3)
C93 0.081(5) 0.113(7) 0.045(4) -0.002(4) 0.004(3) 0.061(5)
C88 0.094(6) 0.086(6) 0.099(6) -0.008(5) -0.023(5) -0.008(5)
C96 0.118(6) 0.042(4) 0.092(6) -0.008(4) 0.048(5) -0.023(4)

loop_
_atom_type_symbol
_atom_type_description
_atom_type_scat_dispersion_real
_atom_type_scat_dispersion_imag
_atom_type_scat_source
C C 0.0033 0.0016 'International Tables Vol C Tables 4.2.6.8 and 6.1.1.4'
H H 0.0000 0.0000 'International Tables Vol C Tables 4.2.6.8 and 6.1.1.4'
N N 0.0061 0.0033 'International Tables Vol C Tables 4.2.6.8 and 6.1.1.4'
Zn Zn 0.2839 1.4301 'International Tables Vol C Tables 4.2.6.8 and 6.1.1.4'

loop_
_geom_angle_atom_site_label_1
_geom_angle_atom_site_label_2
_geom_angle_atom_site_label_3
_geom_angle
C49 Zn2 C73 138.4(2)
C49 Zn2 N8 131.26(16)
C73 Zn2 N8 82.21(16)
C49 Zn2 N5 81.80(16)
C73 Zn2 N5 121.11(16)
N8 Zn2 N5 99.61(16)
C25 Zn1 C1 138.1(2)
C25 Zn1 N3 82.34(16)
C1 Zn1 N3 132.67(16)
C25 Zn1 N1 120.13(16)
C1 Zn1 N1 81.51(16)
N3 Zn1 N1 99.06(15)
C27 C26 C25 123.5(4)
C27 C26 C31 120.7(4)
C25 C26 C31 115.8(4)
C1 C2 C3 123.9(4)
C1 C2 C7 117.0(4)
C3 C2 C7 119.2(4)
C77 C78 C73 122.7(4)
C77 C78 C79 120.9(4)
C73 C78 C79 116.3(4)
C53 C54 C49 123.5(5)
C53 C54 C56 119.5(4)
C49 C54 C56 116.9(4)
C26 C25 C30 116.3(4)
C26 C25 Zn1 111.9(3)
C30 C25 Zn1 131.4(4)
C2 C1 C6 115.8(4)
C2 C1 Zn1 112.7(3)
C6 C1 Zn1 130.9(4)
C74 C73 C78 116.7(4)
C74 C73 Zn2 131.3(3)
C78 C73 Zn2 111.3(3)
C54 C49 C50 115.7(4)
C54 C49 Zn2 112.3(3)
C50 C49 Zn2 131.6(4)
C79 N8 C89 119.7(4)
C79 N8 Zn2 109.2(3)
C89 N8 Zn2 130.8(3)
C56 N5 C65 119.0(4)
C56 N5 Zn2 107.2(3)
C65 N5 Zn2 133.8(3)
N1 C7 C2 121.4(4)
N1 C7 H7 119.3
C2 C7 H7 119.3
N8 C79 C78 119.6(4)
N8 C79 H79 120.2
C78 C79 H79 120.2
C26 C27 C28 119.0(5)
C26 C27 H27 120.5
C28 C27 H27 120.5
C28 C29 C30 120.4(5)
C28 C29 H29 119.8
C30 C29 H29 119.8
C31 N3 C33 120.3(4)
C31 N3 Zn1 108.2(3)
C33 N3 Zn1 131.4(3)
C76 C75 C74 120.9(5)
C76 C75 H75 119.5
C74 C75 H75 119.5
C1 C6 C5 121.0(5)
C1 C6 C8 122.4(4)
C5 C6 C8 116.6(4)
C51 C50 C49 120.8(5)
C51 C50 C55 116.2(4)
C49 C50 C55 123.0(4)
C25 C30 C29 121.1(4)
C25 C30 C32 117.4(4)
C29 C30 C32 121.5(4)
C8 N2 C17 119.0(4)
C73 C74 C75 120.7(5)
C73 C74 C80 115.8(4)
C75 C74 C80 123.5(5)
C7 N1 C9 119.3(4)
C7 N1 Zn1 106.5(3)
C9 N1 Zn1 134.2(3)
C51 C52 C53 120.0(5)
C51 C52 H52 120.0
C53 C52 H52 120.0
C5 C4 C3 119.5(5)
C5 C4 H4 120.2
C3 C4 H4 120.2
N4 C32 C30 124.8(5)
N4 C32 H32 117.6
C30 C32 H32 117.6
C75 C76 C77 120.2(5)
C75 C76 H76 119.9
C77 C76 H76 119.9
C55 N6 C57 117.9(4)
C29 C28 C27 119.7(5)
C29 C28 H28 120.2
C27 C28 H28 120.2
N3 C31 C26 120.7(4)
N3 C31 H31 119.6
C26 C31 H31 119.6
C38 C33 C34 122.9(5)
C38 C33 N3 119.6(5)
C34 C33 N3 117.4(5)
C62 C57 C58 120.8(4)
C62 C57 N6 118.9(4)
C58 C57 N6 120.1(5)
C82 C81 C86 121.9(6)
C82 C81 N7 119.1(6)
C86 C81 N7 118.9(5)
C4 C3 C2 119.0(5)
C4 C3 H3 120.5
C2 C3 H3 120.5
C76 C77 C78 118.8(5)
C76 C77 H77 120.6
C78 C77 H77 120.6
C4 C5 C6 120.9(5)
C4 C5 H5 119.6
C6 C5 H5 119.6
N2 C8 C6 123.6(5)
N2 C8 H8 118.2
C6 C8 H8 118.2
C46 C41 C42 121.8(5)
C46 C41 N4 118.6(5)
C42 C41 N4 119.5(5)
C32 N4 C41 117.8(4)
C20 C21 C22 121.7(6)
C20 C21 H21 119.1
C22 C21 H21 119.1
C17 C18 C19 118.3(6)
C17 C18 C24 122.5(6)
C19 C18 C24 119.2(6)
C17 C22 C21 117.9(5)
C17 C22 C23 120.7(5)
C21 C22 C23 121.4(6)
C80 N7 C81 115.2(5)
N7 C80 C74 124.2(5)
N7 C80 H80 117.9
C74 C80 H80 117.9
C54 C53 C52 118.6(5)
C54 C53 H53 120.7
C52 C53 H53 120.7
N5 C56 C54 121.1(4)
N5 C56 H56 119.4
C54 C56 H56 119.4
C70 C65 C66 122.2(5)
C70 C65 N5 119.4(5)
C66 C65 N5 118.4(4)
C44 C43 C42 120.1(6)
C44 C43 H43 119.9
C42 C43 H43 119.9
C43 C42 C41 118.2(5)
C43 C42 C48 119.7(6)
C41 C42 C48 122.0(5)
C84 C85 C86 121.3(7)
C84 C85 H85 119.3
C86 C85 H85 119.3
C85 C86 C81 118.2(6)
C85 C86 C87 120.3(6)
C81 C86 C87 121.5(5)
C60 C61 C62 120.8(5)
C60 C61 H61 119.6
C62 C61 H61 119.6
C61 C60 C59 119.8(5)
C61 C60 H60 120.1
C59 C60 H60 120.1
C57 C62 C61 119.0(5)
C57 C62 C64 120.4(5)
C61 C62 C64 120.6(5)
C62 C64 H64A 109.5
C62 C64 H64B 109.5
H64A C64 H64B 109.5
C62 C64 H64C 109.5
H64A C64 H64C 109.5
H64B C64 H64C 109.5
C59 C58 C57 117.8(5)
C59 C58 C63 119.2(5)
C57 C58 C63 123.0(5)
C10 C15 H15A 109.5
C10 C15 H15B 109.5
H15A C15 H15B 109.5
C10 C15 H15C 109.5
H15A C15 H15C 109.5
H15B C15 H15C 109.5
C11 C10 C9 117.4(5)
C11 C10 C15 120.4(5)
C9 C10 C15 122.2(5)
C52 C51 C50 121.3(5)
C52 C51 H51 119.3
C50 C51 H51 119.3
C67 C66 C65 117.1(5)
C67 C66 C72 120.0(5)
C65 C66 C72 122.8(5)
C65 C70 C69 118.5(5)
C65 C70 C71 120.4(5)
C69 C70 C71 121.1(5)
C66 C72 H72A 109.5
C66 C72 H72B 109.5
H72A C72 H72B 109.5
C66 C72 H72C 109.5
H72A C72 H72C 109.5
H72B C72 H72C 109.5
C68 C67 C66 121.2(6)
C68 C67 H67 119.4
C66 C67 H67 119.4
C84 C83 C82 121.8(7)
C84 C83 H83 119.1
C82 C83 H83 119.1
C86 C87 H87A 109.5
C86 C87 H87B 109.5
H87A C87 H87B 109.5
C86 C87 H87C 109.5
H87A C87 H87C 109.5
H87B C87 H87C 109.5
C10 C9 C14 122.0(5)
C10 C9 N1 119.4(4)
C14 C9 N1 118.5(4)
C13 C14 C9 117.6(5)
C13 C14 C16 121.8(5)
C9 C14 C16 120.6(4)
C12 C11 C10 121.7(6)
C12 C11 H11 119.1
C10 C11 H11 119.1
C14 C16 H16A 109.5
C14 C16 H16B 109.5
H16A C16 H16B 109.5
C14 C16 H16C 109.5
H16A C16 H16C 109.5
H16B C16 H16C 109.5
C18 C17 C22 121.5(5)
C18 C17 N2 120.7(5)
C22 C17 N2 117.6(5)
C21 C20 C19 119.9(6)
C21 C20 H20 120.1
C19 C20 H20 120.1
C12 C13 C14 121.7(5)
C12 C13 H13 119.1
C14 C13 H13 119.1
C46 C47 H47A 109.5
C46 C47 H47B 109.5
H47A C47 H47B 109.5
C46 C47 H47C 109.5
H47A C47 H47C 109.5
H47B C47 H47C 109.5
C41 C46 C45 118.5(6)
C41 C46 C47 121.1(5)
C45 C46 C47 120.4(6)
C44 C45 C46 119.9(6)
C44 C45 H45 120.1
C46 C45 H45 120.1
C42 C48 H48A 109.5
C42 C48 H48B 109.5
H48A C48 H48B 109.5
C42 C48 H48C 109.5
H48A C48 H48C 109.5
H48B C48 H48C 109.5
C43 C44 C45 121.4(5)
C43 C44 H44 119.3
C45 C44 H44 119.3
C33 C38 C37 115.5(7)
C33 C38 C40 123.5(5)
C37 C38 C40 120.9(6)
C35 C34 C33 117.1(7)
C35 C34 C39 122.9(6)
C33 C34 C39 120.0(5)
C38 C40 H40A 109.5
C38 C40 H40B 109.5
H40A C40 H40B 109.5
C38 C40 H40C 109.5
H40A C40 H40C 109.5
H40B C40 H40C 109.5
C81 C82 C83 116.8(7)
C81 C82 C88 120.1(6)
C83 C82 C88 123.1(6)
C85 C84 C83 119.9(7)
C85 C84 H84 120.1
C83 C84 H84 120.1
C60 C59 C58 121.7(5)
C60 C59 H59 119.1
C58 C59 H59 119.1
C58 C63 H63A 109.5
C58 C63 H63B 109.5
H63A C63 H63B 109.5
C58 C63 H63C 109.5
H63A C63 H63C 109.5
H63B C63 H63C 109.5
N6 C55 C50 123.8(5)
N6 C55 H55 118.1
C50 C55 H55 118.1
C70 C71 H71A 109.5
C70 C71 H71B 109.5
H71A C71 H71B 109.5
C70 C71 H71C 109.5
H71A C71 H71C 109.5
H71B C71 H71C 109.5
C90 C89 C94 123.1(5)
C90 C89 N8 119.4(5)
C94 C89 N8 117.1(5)
C89 C90 C91 116.4(7)
C89 C90 C96 124.0(5)
C91 C90 C96 119.5(7)
C93 C94 C89 116.3(6)
C93 C94 C95 122.7(6)
C89 C94 C95 121.0(5)
C20 C19 C18 120.5(6)
C20 C19 H19 119.7
C18 C19 H19 119.7
C22 C23 H23A 109.5
C22 C23 H23B 109.5
H23A C23 H23B 109.5
C22 C23 H23C 109.5
H23A C23 H23C 109.5
H23B C23 H23C 109.5
C18 C24 H24A 109.5
C18 C24 H24B 109.5
H24A C24 H24B 109.5
C18 C24 H24C 109.5
H24A C24 H24C 109.5
H24B C24 H24C 109.5
C36 C37 C38 122.1(8)
C36 C37 H37 118.9
C38 C37 H37 118.9
C35 C36 C37 120.3(7)
C35 C36 H36 119.8
C37 C36 H36 119.8
C36 C35 C34 121.9(8)
C36 C35 H35 119.0
C34 C35 H35 119.0
C94 C95 H95A 109.5
C94 C95 H95B 109.5
H95A C95 H95B 109.5
C94 C95 H95C 109.5
H95A C95 H95C 109.5
H95B C95 H95C 109.5
C68 C69 C70 120.7(5)
C68 C69 H69 119.6
C70 C69 H69 119.6
C91 C92 C93 119.8(7)
C91 C92 H92 120.1
C93 C92 H92 120.1
C69 C68 C67 120.3(6)
C69 C68 H68 119.9
C67 C68 H68 119.9
C92 C91 C90 122.0(8)
C92 C91 H91 119.0
C90 C91 H91 119.0
C13 C12 C11 119.5(5)
C13 C12 H12 120.2
C11 C12 H12 120.2
C34 C39 H39A 109.5
C34 C39 H39B 109.5
H39A C39 H39B 109.5
C34 C39 H39C 109.5
H39A C39 H39C 109.5
H39B C39 H39C 109.5
C92 C93 C94 122.1(7)
C92 C93 H93 118.9
C94 C93 H93 118.9
C82 C88 H88A 109.5
C82 C88 H88B 109.5
H88A C88 H88B 109.5
C82 C88 H88C 109.5
H88A C88 H88C 109.5
H88B C88 H88C 109.5
C90 C96 H96A 109.5
C90 C96 H96B 109.5
H96A C96 H96B 109.5
C90 C96 H96C 109.5
H96A C96 H96C 109.5
H96B C96 H96C 109.5

loop_
_geom_bond_atom_site_label_1
_geom_bond_atom_site_label_2
_geom_bond_distance
Zn2 C49 1.984(4)
Zn2 C73 1.989(4)
Zn2 N8 2.164(4)
Zn2 N5 2.236(4)
Zn1 C25 1.980(4)
Zn1 C1 1.983(4)
Zn1 N3 2.170(4)
Zn1 N1 2.254(4)
C26 C27 1.385(6)
C26 C25 1.400(6)
C26 C31 1.468(6)
C2 C1 1.390(6)
C2 C3 1.393(6)
C2 C7 1.479(6)
C78 C77 1.394(6)
C78 C73 1.408(6)
C78 C79 1.473(6)
C54 C53 1.388(6)
C54 C49 1.403(6)
C54 C56 1.472(6)
C25 C30 1.402(6)
C1 C6 1.407(6)
C73 C74 1.394(6)
C49 C50 1.409(6)
N8 C79 1.278(5)
N8 C89 1.444(6)
N5 C56 1.268(5)
N5 C65 1.438(6)
C7 N1 1.265(5)
C7 H7 0.9500
C79 H79 0.9500
C27 C28 1.398(7)
C27 H27 0.9500
C29 C28 1.380(7)
C29 C30 1.415(6)
C29 H29 0.9500
N3 C31 1.276(5)
N3 C33 1.432(6)
C75 C76 1.375(7)
C75 C74 1.404(6)
C75 H75 0.9500
C6 C5 1.412(6)
C6 C8 1.467(7)
C50 C51 1.399(6)
C50 C55 1.474(7)
C30 C32 1.471(6)
N2 C8 1.256(6)
N2 C17 1.452(6)
C74 C80 1.497(7)
N1 C9 1.441(6)
C52 C51 1.363(7)
C52 C53 1.389(7)
C52 H52 0.9500
C4 C5 1.373(7)
C4 C3 1.387(7)
C4 H4 0.9500
C32 N4 1.256(6)
C32 H32 0.9500
C76 C77 1.381(7)
C76 H76 0.9500
N6 C55 1.237(6)
N6 C57 1.452(6)
C28 H28 0.9500
C31 H31 0.9500
C33 C38 1.385(7)
C33 C34 1.404(7)
C57 C62 1.384(7)
C57 C58 1.409(7)
C81 C82 1.369(8)
C81 C86 1.408(8)
C81 N7 1.440(7)
C3 H3 0.9500
C77 H77 0.9500
C5 H5 0.9500
C8 H8 0.9500
C41 C46 1.379(7)
C41 C42 1.411(8)
C41 N4 1.426(6)
C21 C20 1.367(8)
C21 C22 1.397(7)
C21 H21 0.9500
C18 C17 1.386(8)
C18 C19 1.411(8)
C18 C24 1.475(8)
C22 C17 1.388(7)
C22 C23 1.501(8)
N7 C80 1.241(6)
C80 H80 0.9500
C53 H53 0.9500
C56 H56 0.9500
C65 C70 1.387(7)
C65 C66 1.413(7)
C43 C44 1.366(8)
C43 C42 1.395(7)
C43 H43 0.9500
C42 C48 1.501(8)
C85 C84 1.332(9)
C85 C86 1.383(8)
C85 H85 0.9500
C86 C87 1.521(8)
C61 C60 1.366(7)
C61 C62 1.396(7)
C61 H61 0.9500
C60 C59 1.373(7)
C60 H60 0.9500
C62 C64 1.511(7)
C64 H64A 0.9800
C64 H64B 0.9800
C64 H64C 0.9800
C58 C59 1.385(7)
C58 C63 1.508(7)
C15 C10 1.505(7)
C15 H15A 0.9800
C15 H15B 0.9800
C15 H15C 0.9800
C10 C11 1.388(7)
C10 C9 1.394(7)
C51 H51 0.9500
C66 C67 1.403(7)
C66 C72 1.498(7)
C70 C69 1.399(7)
C70 C71 1.516(7)
C72 H72A 0.9800
C72 H72B 0.9800
C72 H72C 0.9800
C67 C68 1.385(8)
C67 H67 0.9500
C83 C84 1.387(9)
C83 C82 1.393(8)
C83 H83 0.9500
C87 H87A 0.9800
C87 H87B 0.9800
C87 H87C 0.9800
C9 C14 1.396(6)
C14 C13 1.394(7)
C14 C16 1.504(7)
C11 C12 1.382(8)
C11 H11 0.9500
C16 H16A 0.9800
C16 H16B 0.9800
C16 H16C 0.9800
C20 C19 1.368(9)
C20 H20 0.9500
C13 C12 1.359(8)
C13 H13 0.9500
C47 C46 1.514(8)
C47 H47A 0.9800
C47 H47B 0.9800
C47 H47C 0.9800
C46 C45 1.399(7)
C45 C44 1.388(8)
C45 H45 0.9500
C48 H48A 0.9800
C48 H48B 0.9800
C48 H48C 0.9800
C44 H44 0.9500
C38 C37 1.411(9)
C38 C40 1.520(8)
C34 C35 1.383(8)
C34 C39 1.495(8)
C40 H40A 0.9800
C40 H40B 0.9800
C40 H40C 0.9800
C82 C88 1.496(9)
C84 H84 0.9500
C59 H59 0.9500
C63 H63A 0.9800
C63 H63B 0.9800
C63 H63C 0.9800
C55 H55 0.9500
C71 H71A 0.9800
C71 H71B 0.9800
C71 H71C 0.9800
C89 C90 1.389(8)
C89 C94 1.404(7)
C90 C91 1.406(9)
C90 C96 1.506(9)
C94 C93 1.401(8)
C94 C95 1.498(8)
C19 H19 0.9500
C23 H23A 0.9800
C23 H23B 0.9800
C23 H23C 0.9800
C24 H24A 0.9800
C24 H24B 0.9800
C24 H24C 0.9800
C37 C36 1.360(12)
C37 H37 0.9500
C36 C35 1.340(11)
C36 H36 0.9500
C35 H35 0.9500
C95 H95A 0.9800
C95 H95B 0.9800
C95 H95C 0.9800
C69 C68 1.379(8)
C69 H69 0.9500
C92 C91 1.362(11)
C92 C93 1.364(10)
C92 H92 0.9500
C68 H68 0.9500
C91 H91 0.9500
C12 H12 0.9500
C39 H39A 0.9800
C39 H39B 0.9800
C39 H39C 0.9800
C93 H93 0.9500
C88 H88A 0.9800
C88 H88B 0.9800
C88 H88C 0.9800
C96 H96A 0.9800
C96 H96B 0.9800
C96 H96C 0.9800

loop_
_geom_torsion_atom_site_label_1
_geom_torsion_atom_site_label_2
_geom_torsion_atom_site_label_3
_geom_torsion_atom_site_label_4
_geom_torsion
C27 C26 C25 C30 -1.4(7)
C31 C26 C25 C30 176.5(4)
C27 C26 C25 Zn1 172.3(4)
C31 C26 C25 Zn1 -9.8(5)
C1 Zn1 C25 C26 -141.8(3)
N3 Zn1 C25 C26 9.1(3)
N1 Zn1 C25 C26 105.2(3)
C1 Zn1 C25 C30 30.6(6)
N3 Zn1 C25 C30 -178.5(5)
N1 Zn1 C25 C30 -82.4(5)
C3 C2 C1 C6 0.1(7)
C7 C2 C1 C6 179.2(4)
C3 C2 C1 Zn1 172.0(4)
C7 C2 C1 Zn1 -8.9(5)
C25 Zn1 C1 C2 -117.9(4)
N3 Zn1 C1 C2 103.0(3)
N1 Zn1 C1 C2 8.5(3)
C25 Zn1 C1 C6 52.4(5)
N3 Zn1 C1 C6 -86.7(5)
N1 Zn1 C1 C6 178.8(5)
C77 C78 C73 C74 2.2(7)
C79 C78 C73 C74 -176.5(4)
C77 C78 C73 Zn2 -169.9(4)
C79 C78 C73 Zn2 11.5(5)
C49 Zn2 C73 C74 -32.8(6)
N8 Zn2 C73 C74 179.1(5)
N5 Zn2 C73 C74 82.6(5)
C49 Zn2 C73 C78 137.7(3)
N8 Zn2 C73 C78 -10.4(3)
N5 Zn2 C73 C78 -106.9(3)
C53 C54 C49 C50 0.4(7)
C56 C54 C49 C50 -179.0(4)
C53 C54 C49 Zn2 -173.7(4)
C56 C54 C49 Zn2 6.9(5)
C73 Zn2 C49 C54 121.8(4)
N8 Zn2 C49 C54 -102.4(3)
N5 Zn2 C49 C54 -6.8(3)
C73 Zn2 C49 C50 -51.1(5)
N8 Zn2 C49 C50 84.7(5)
N5 Zn2 C49 C50 -179.7(5)
C49 Zn2 N8 C79 -144.0(3)
C73 Zn2 N8 C79 8.2(3)
N5 Zn2 N8 C79 128.5(3)
C49 Zn2 N8 C89 42.2(5)
C73 Zn2 N8 C89 -165.7(4)
N5 Zn2 N8 C89 -45.3(4)
C49 Zn2 N5 C56 6.1(3)
C73 Zn2 N5 C56 -136.6(3)
N8 Zn2 N5 C56 136.8(3)
C49 Zn2 N5 C65 -172.9(4)
C73 Zn2 N5 C65 44.4(5)
N8 Zn2 N5 C65 -42.3(4)
C1 C2 C7 N1 2.3(7)
C3 C2 C7 N1 -178.6(4)
C89 N8 C79 C78 170.4(4)
Zn2 N8 C79 C78 -4.2(5)
C77 C78 C79 N8 176.7(4)
C73 C78 C79 N8 -4.6(6)
C25 C26 C27 C28 0.2(7)
C31 C26 C27 C28 -177.6(5)
C25 Zn1 N3 C31 -7.3(3)
C1 Zn1 N3 C31 146.5(3)
N1 Zn1 N3 C31 -126.7(3)
C25 Zn1 N3 C33 168.6(4)
C1 Zn1 N3 C33 -37.6(5)
N1 Zn1 N3 C33 49.2(4)
C2 C1 C6 C5 -0.1(7)
Zn1 C1 C6 C5 -170.2(4)
C2 C1 C6 C8 -179.5(4)
Zn1 C1 C6 C8 10.4(7)
C54 C49 C50 C51 -1.0(7)
Zn2 C49 C50 C51 171.7(4)
C54 C49 C50 C55 178.7(4)
Zn2 C49 C50 C55 -8.6(7)
C26 C25 C30 C29 1.5(7)
Zn1 C25 C30 C29 -170.7(4)
C26 C25 C30 C32 -178.9(4)
Zn1 C25 C30 C32 9.0(7)
C28 C29 C30 C25 -0.4(8)
C28 C29 C30 C32 -180.0(5)
C78 C73 C74 C75 -1.5(7)
Zn2 C73 C74 C75 168.6(3)
C78 C73 C74 C80 178.9(4)
Zn2 C73 C74 C80 -11.0(6)
C76 C75 C74 C73 0.4(7)
C76 C75 C74 C80 179.9(4)
C2 C7 N1 C9 -174.2(4)
C2 C7 N1 Zn1 4.6(5)
C25 Zn1 N1 C7 134.3(3)
C1 Zn1 N1 C7 -7.2(3)
N3 Zn1 N1 C7 -139.3(3)
C25 Zn1 N1 C9 -47.1(5)
C1 Zn1 N1 C9 171.3(4)
N3 Zn1 N1 C9 39.2(4)
C25 C30 C32 N4 -179.5(5)
C29 C30 C32 N4 0.2(8)
C74 C75 C76 C77 0.2(7)
C30 C29 C28 C27 -0.9(8)
C26 C27 C28 C29 1.0(8)
C33 N3 C31 C26 -172.4(4)
Zn1 N3 C31 C26 4.1(5)
C27 C26 C31 N3 -178.5(4)
C25 C26 C31 N3 3.5(6)
C31 N3 C33 C38 66.3(6)
Zn1 N3 C33 C38 -109.3(5)
C31 N3 C33 C34 -117.3(5)
Zn1 N3 C33 C34 67.2(6)
C55 N6 C57 C62 -106.8(6)
C55 N6 C57 C58 78.0(6)
C5 C4 C3 C2 -1.0(8)
C1 C2 C3 C4 0.4(7)
C7 C2 C3 C4 -178.6(4)
C75 C76 C77 C78 0.3(7)
C73 C78 C77 C76 -1.6(7)
C79 C78 C77 C76 177.0(4)
C3 C4 C5 C6 1.0(9)
C1 C6 C5 C4 -0.4(8)
C8 C6 C5 C4 179.0(5)
C17 N2 C8 C6 -179.5(5)
C1 C6 C8 N2 3.0(8)
C5 C6 C8 N2 -176.4(5)
C30 C32 N4 C41 179.4(5)
C46 C41 N4 C32 104.9(6)
C42 C41 N4 C32 -78.0(7)
C20 C21 C22 C17 -1.7(8)
C20 C21 C22 C23 176.7(6)
C82 C81 N7 C80 -107.3(6)
C86 C81 N7 C80 76.1(7)
C81 N7 C80 C74 -178.7(5)
C73 C74 C80 N7 179.8(5)
C75 C74 C80 N7 0.2(8)
C49 C54 C53 C52 0.1(7)
C56 C54 C53 C52 179.5(5)
C51 C52 C53 C54 -0.1(8)
C65 N5 C56 C54 175.0(4)
Zn2 N5 C56 C54 -4.2(5)
C53 C54 C56 N5 179.2(4)
C49 C54 C56 N5 -1.3(7)
C56 N5 C65 C70 109.7(5)
Zn2 N5 C65 C70 -71.4(6)
C56 N5 C65 C66 -73.9(6)
Zn2 N5 C65 C66 105.0(5)
C44 C43 C42 C41 -1.6(8)
C44 C43 C42 C48 178.4(5)
C46 C41 C42 C43 2.8(8)
N4 C41 C42 C43 -174.2(5)
C46 C41 C42 C48 -177.2(5)
N4 C41 C42 C48 5.7(8)
C84 C85 C86 C81 2.3(9)
C84 C85 C86 C87 179.8(6)
C82 C81 C86 C85 -3.5(9)
N7 C81 C86 C85 173.1(5)
C82 C81 C86 C87 179.1(5)
N7 C81 C86 C87 -4.4(8)
C62 C61 C60 C59 -1.7(8)
C58 C57 C62 C61 -1.1(7)
N6 C57 C62 C61 -176.4(4)
C58 C57 C62 C64 178.9(5)
N6 C57 C62 C64 3.6(7)
C60 C61 C62 C57 3.2(7)
C60 C61 C62 C64 -176.9(5)
C62 C57 C58 C59 -2.3(7)
N6 C57 C58 C59 172.9(5)
C62 C57 C58 C63 178.5(5)
N6 C57 C58 C63 -6.3(8)
C53 C52 C51 C50 -0.5(8)
C49 C50 C51 C52 1.1(8)
C55 C50 C51 C52 -178.6(5)
C70 C65 C66 C67 -1.0(8)
N5 C65 C66 C67 -177.3(5)
C70 C65 C66 C72 177.5(5)
N5 C65 C66 C72 1.2(7)
C66 C65 C70 C69 2.2(8)
N5 C65 C70 C69 178.5(5)
C66 C65 C70 C71 -179.2(5)
N5 C65 C70 C71 -3.0(8)
C65 C66 C67 C68 -1.0(9)
C72 C66 C67 C68 -179.5(6)
C11 C10 C9 C14 2.1(8)
C15 C10 C9 C14 -175.6(5)
C11 C10 C9 N1 178.5(5)
C15 C10 C9 N1 0.8(7)
C7 N1 C9 C10 71.3(6)
Zn1 N1 C9 C10 -107.1(5)
C7 N1 C9 C14 -112.1(5)
Zn1 N1 C9 C14 69.5(6)
C10 C9 C14 C13 -2.4(8)
N1 C9 C14 C13 -178.8(4)
C10 C9 C14 C16 177.6(5)
N1 C9 C14 C16 1.1(7)
C9 C10 C11 C12 -0.3(9)
C15 C10 C11 C12 177.4(6)
C19 C18 C17 C22 4.7(8)
C24 C18 C17 C22 -174.5(6)
C19 C18 C17 N2 -170.6(5)
C24 C18 C17 N2 10.2(9)
C21 C22 C17 C18 -1.3(8)
C23 C22 C17 C18 -179.8(5)
C21 C22 C17 N2 174.1(5)
C23 C22 C17 N2 -4.4(8)
C8 N2 C17 C18 -79.9(7)
C8 N2 C17 C22 104.6(6)
C22 C21 C20 C19 1.2(9)
C9 C14 C13 C12 0.9(8)
C16 C14 C13 C12 -179.1(5)
C42 C41 C46 C45 -1.8(8)
N4 C41 C46 C45 175.3(5)
C42 C41 C46 C47 178.7(5)
N4 C41 C46 C47 -4.2(8)
C41 C46 C45 C44 -0.4(8)
C47 C46 C45 C44 179.1(5)
C42 C43 C44 C45 -0.6(8)
C46 C45 C44 C43 1.6(8)
C34 C33 C38 C37 1.5(8)
N3 C33 C38 C37 177.7(5)
C34 C33 C38 C40 -175.3(5)
N3 C33 C38 C40 0.9(8)
C38 C33 C34 C35 -1.6(8)
N3 C33 C34 C35 -177.9(5)
C38 C33 C34 C39 179.2(5)
N3 C33 C34 C39 2.9(7)
C86 C81 C82 C83 2.0(9)
N7 C81 C82 C83 -174.6(5)
C86 C81 C82 C88 -178.6(6)
N7 C81 C82 C88 4.9(8)
C84 C83 C82 C81 0.8(9)
C84 C83 C82 C88 -178.7(6)
C86 C85 C84 C83 0.3(10)
C82 C83 C84 C85 -1.9(10)
C61 C60 C59 C58 -1.9(8)
C57 C58 C59 C60 3.8(8)
C63 C58 C59 C60 -176.9(5)
C57 N6 C55 C50 -179.3(4)
C51 C50 C55 N6 175.5(5)
C49 C50 C55 N6 -4.2(8)
C79 N8 C89 C90 -63.4(7)
Zn2 N8 C89 C90 109.9(5)
C79 N8 C89 C94 123.2(5)
Zn2 N8 C89 C94 -63.5(6)
C94 C89 C90 C91 -4.6(9)
N8 C89 C90 C91 -177.6(5)
C94 C89 C90 C96 173.4(6)
N8 C89 C90 C96 0.4(9)
C90 C89 C94 C93 3.9(8)
N8 C89 C94 C93 177.0(5)
C90 C89 C94 C95 -179.0(5)
N8 C89 C94 C95 -5.8(7)
C21 C20 C19 C18 2.3(9)
C17 C18 C19 C20 -5.2(9)
C24 C18 C19 C20 174.1(6)
C33 C38 C37 C36 -1.2(11)
C40 C38 C37 C36 175.6(7)
C38 C37 C36 C35 1.2(13)
C37 C36 C35 C34 -1.4(13)
C33 C34 C35 C36 1.6(10)
C39 C34 C35 C36 -179.3(7)
C65 C70 C69 C68 -1.6(9)
C71 C70 C69 C68 179.9(6)
C70 C69 C68 C67 -0.3(10)
C66 C67 C68 C69 1.6(11)
C93 C92 C91 C90 -3.4(13)
C89 C90 C91 C92 4.3(11)
C96 C90 C91 C92 -173.8(7)
C14 C13 C12 C11 0.8(9)
C10 C11 C12 C13 -1.1(10)
C91 C92 C93 C94 2.6(12)
C89 C94 C93 C92 -2.7(9)
C95 C94 C93 C92 -179.8(6)
